data_7115750
loop_
_publ_author_name
'Luis M. P. Lima'
'Maryline Beyler'
'Fatima Oukhatar'
'Patricia Le Saec'
'Alain Faivre-Chauvet'
'Carlos Platas-Iglesias'
'Rita Delgado'
'Raphael Tripier'

_publ_section_title
;
 H2Me-do2pa: an attractive chelator with fast, stable and inert natBi3+
 and 213Bi3+ complexation for potential alpha-radioimmunotherapy
 applications
;
_journal_name_full Chem.Commun.
_journal_page_first 12371
_journal_paper_doi 10.1039/C4cc05529B
_journal_volume 50
_journal_year 2014
_chemical_formula_moiety
;
        C24 H32 Bi N6 O4 +, N O3 -, 2(H2 O)
;
_chemical_formula_sum 'C24 H36 Bi N7 O9'
_chemical_formula_weight 775.58
_chemical_name_systematic
;
 ?
;
_space_group_IT_number 60
_symmetry_cell_setting orthorhombic
_symmetry_Int_Tables_number 60
_symmetry_space_group_name_Hall '-P 2n 2ab'
_symmetry_space_group_name_H-M 'P b c n'
_atom_sites_solution_hydrogens geom
_atom_sites_solution_primary direct
_atom_sites_solution_secondary difmap
_audit_creation_date 2013-06-21T11:06:43-00:00
_audit_creation_method 'WinGX routine CIF_UPDATE'
_cell_angle_alpha 90
_cell_angle_beta 90
_cell_angle_gamma 90
_cell_formula_units_Z 4
_cell_length_a 13.9796(2)
_cell_length_b 15.2329(2)
_cell_length_c 13.2072(2)
_cell_measurement_reflns_used 10491
_cell_measurement_temperature 297(2)
_cell_measurement_theta_max 31.5703
_cell_measurement_theta_min 2.9078
_cell_volume 2812.47(7)
_computing_cell_refinement
;
        CrysAlis RED, Oxford Diffraction Ltd.,
        Version 1.171.33.52 (release 06-11-2009 CrysAlis171 .NET)
        (compiled Nov  6 2009,16:24:50)
;
_computing_data_collection
;
        CrysAlis CCD, Oxford Diffraction Ltd.,
        Version 1.171.33.52 (release 06-11-2009 CrysAlis171 .NET)
        (compiled Nov  6 2009,16:24:50)
;
_computing_data_reduction
;
        CrysAlis RED, Oxford Diffraction Ltd.,
        Version 1.171.33.52 (release 06-11-2009 CrysAlis171 .NET)
        (compiled Nov  6 2009,16:24:50)
;
_computing_molecular_graphics 'ORTEP3 for Windows (Farrugia, 1997)'
_computing_publication_material
;
        WinGX (Farrugia, 1999)
        PLATON (Spek, 1990-2003)
        enCIFer (Allen et al., 2004)
;
_computing_structure_refinement 'SHELXL-97 (Sheldrick, 2008)'
_computing_structure_solution 'SHELXS-97 (Sheldrick, 2008)'
_diffrn_ambient_temperature 297(2)
_diffrn_detector 'CCD plate'
_diffrn_detector_area_resol_mean 8.3622
_diffrn_measured_fraction_theta_full 0.999
_diffrn_measured_fraction_theta_max 0.999
_diffrn_measurement_device 'Kappa-geometry diffractometer'
_diffrn_measurement_device_type 'Xcalibur, Sapphire2, large Be window'
_diffrn_measurement_method '\w scans'
_diffrn_orient_matrix_UB_11 0.0375151186
_diffrn_orient_matrix_UB_12 -0.0280868359
_diffrn_orient_matrix_UB_13 0.0161092436
_diffrn_orient_matrix_UB_21 -0.0054445215
_diffrn_orient_matrix_UB_22 -0.0253560346
_diffrn_orient_matrix_UB_23 -0.0446929691
_diffrn_orient_matrix_UB_31 0.0337178858
_diffrn_orient_matrix_UB_32 0.0271590134
_diffrn_orient_matrix_UB_33 -0.0250777091
_diffrn_radiation_monochromator graphite
_diffrn_radiation_probe x-ray
_diffrn_radiation_type MoK\a
_diffrn_radiation_wavelength 0.71073
_diffrn_reflns_av_R_equivalents 0.0294
_diffrn_reflns_av_unetI/netI 0.023
_diffrn_reflns_limit_h_max 18
_diffrn_reflns_limit_h_min -18
_diffrn_reflns_limit_k_max 20
_diffrn_reflns_limit_k_min -19
_diffrn_reflns_limit_l_max 16
_diffrn_reflns_limit_l_min -17
_diffrn_reflns_number 23558
_diffrn_reflns_theta_full 28.28
_diffrn_reflns_theta_max 28.28
_diffrn_reflns_theta_min 2.91
_diffrn_source 'sealed X-ray tube'
_exptl_absorpt_coefficient_mu 6.333
_exptl_absorpt_correction_T_max 0.57
_exptl_absorpt_correction_T_min 0.319
_exptl_absorpt_correction_type multi-scan
_exptl_absorpt_process_details
;
        CrysAlis RED, Oxford Diffraction Ltd.,
        Version 1.171.33.52 (release 06-11-2009 CrysAlis171 .NET)
        (compiled Nov  6 2009,16:24:50)
        Empirical absorption correction using spherical harmonics,
 implemented in SCALE3 ABSPACK scaling algorithm.
;
_exptl_crystal_colour colourless
_exptl_crystal_density_diffrn 1.832
_exptl_crystal_density_method 'not measured'
_exptl_crystal_description fragment
_exptl_crystal_F_000 1536
_exptl_crystal_size_max 0.32
_exptl_crystal_size_mid 0.23
_exptl_crystal_size_min 0.10
_refine_diff_density_max 0.816
_refine_diff_density_min -0.502
_refine_diff_density_rms 0.085
_refine_ls_extinction_method none
_refine_ls_goodness_of_fit_ref 0.967
_refine_ls_hydrogen_treatment mixed
_refine_ls_matrix_type full
_refine_ls_number_parameters 207
_refine_ls_number_reflns 3496
_refine_ls_number_restraints 16
_refine_ls_restrained_S_all 0.986
_refine_ls_R_factor_all 0.0385
_refine_ls_R_factor_gt 0.0175
_refine_ls_shift/su_max 0.002
_refine_ls_shift/su_mean 0
_refine_ls_structure_factor_coef Fsqd
_refine_ls_weighting_details 'calc w=1/[\s^2^(Fo^2^)+(0.0266P)^2^+0.0000P] where P=(Fo^2^+2Fc^2^)/3'
_refine_ls_weighting_scheme calc
_refine_ls_wR_factor_gt 0.045
_refine_ls_wR_factor_ref 0.0476
_reflns_number_gt 2128
_reflns_number_total 3496
_reflns_threshold_expression >2\s(I)
_cod_data_source_file c4cc05529b2.cif
_cod_data_source_block mbe029-e
_cod_depositor_comments
;
The following automatic conversions were performed:

'_diffrn_radiation_probe' value 'X-ray' changed to 'x-ray' according
to the built-in table from CIF Core dictionary named 'cif_core.dic'
version 2.4.1 from 2010-06-29.

Automatic conversion script
Id: cif_fix_values 2827 2014-09-09 07:05:25Z andrius 
;
_cod_original_sg_symbol_Hall -P2n2ab
_cod_original_sg_symbol_H-M Pbcn
_cod_database_code 7115750

loop_
_symmetry_equiv_pos_as_xyz
'x, y, z'
'-x+1/2, -y+1/2, z+1/2'
'x+1/2, -y+1/2, -z'
'-x, y, -z+1/2'
'-x, -y, -z'
'x-1/2, y-1/2, -z-1/2'
'-x-1/2, y-1/2, z'
'x, -y, z-1/2'

loop_
_atom_site_label
_atom_site_type_symbol
_atom_site_fract_x
_atom_site_fract_y
_atom_site_fract_z
_atom_site_U_iso_or_equiv
_atom_site_adp_type
_atom_site_occupancy
_atom_site_symmetry_multiplicity
_atom_site_calc_flag
_atom_site_refinement_flags
C1 C 0.5494(2) 0.1288(2) 0.4403(3) 0.0438(8) Uani 1 1 d .
H1A H 0.5333 0.0787 0.4823 0.053 Uiso 1 1 calc R
H1B H 0.5862 0.1694 0.4813 0.053 Uiso 1 1 calc R
C2 C 0.6102(2) 0.0982(2) 0.3537(3) 0.0430(9) Uani 1 1 d .
H2A H 0.6635 0.0644 0.3798 0.052 Uiso 1 1 calc R
H2B H 0.5726 0.06 0.3104 0.052 Uiso 1 1 calc R
C3 C 0.6878(2) 0.1428(2) 0.1934(3) 0.0449(8) Uani 1 1 d .
H3A H 0.7353 0.0978 0.2062 0.054 Uiso 1 1 calc R
H3B H 0.72 0.192 0.1615 0.054 Uiso 1 1 calc R
C4 C 0.6144(2) 0.1070(2) 0.1212(3) 0.0442(9) Uani 1 1 d .
H4A H 0.6465 0.0865 0.0605 0.053 Uiso 1 1 calc R
H4B H 0.583 0.057 0.1522 0.053 Uiso 1 1 calc R
C5 C 0.4233(2) 0.2311(2) 0.4884(2) 0.0380(8) Uani 1 1 d .
H5A H 0.4186 0.1983 0.5512 0.046 Uiso 1 1 calc R
H5B H 0.3598 0.2517 0.4709 0.046 Uiso 1 1 calc R
C6 C 0.4890(2) 0.3092(2) 0.5036(2) 0.0344(7) Uani 1 1 d .
C7 C 0.5072(2) 0.3464(2) 0.5965(2) 0.0441(8) Uani 1 1 d .
H7 H 0.4784 0.3245 0.6547 0.053 Uiso 1 1 calc R
C8 C 0.5686(3) 0.4165(2) 0.6014(3) 0.0497(9) Uani 1 1 d .
H8 H 0.5819 0.4427 0.6634 0.06 Uiso 1 1 calc R
C9 C 0.6106(2) 0.4479(2) 0.5141(3) 0.0429(8) Uani 1 1 d .
H9 H 0.6527 0.4952 0.5166 0.051 Uiso 1 1 calc R
C10 C 0.5894(2) 0.40878(19) 0.4246(2) 0.0330(7) Uani 1 1 d .
C11 C 0.6314(2) 0.4382(2) 0.3249(3) 0.0389(8) Uani 1 1 d .
C12 C 0.7251(2) 0.2177(2) 0.3483(3) 0.0489(9) Uani 1 1 d .
H12A H 0.7014 0.2381 0.4123 0.073 Uiso 1 1 calc R
H12B H 0.7475 0.2668 0.3092 0.073 Uiso 1 1 calc R
H12C H 0.7769 0.1775 0.3593 0.073 Uiso 1 1 calc R
N1 N 0.45906(19) 0.17294(16) 0.4076(2) 0.0338(6) Uani 1 1 d .
N2 N 0.64750(18) 0.17281(18) 0.2928(2) 0.0368(6) Uani 1 1 d .
N3 N 0.53005(18) 0.34026(16) 0.41948(19) 0.0307(6) Uani 1 1 d .
O1 O 0.61362(14) 0.38978(13) 0.24743(16) 0.0374(5) Uani 1 1 d .
O2 O 0.67816(19) 0.50514(17) 0.3230(2) 0.0707(8) Uani 1 1 d .
Bi1 Bi 0.5 0.273024(8) 0.25 0.02374(5) Uani 1 2 d S
O3 O 0.7691(3) 0.3754(3) 0.1069(2) 0.0958(10) Uani 1 1 d D
H3V H 0.820(2) 0.364(4) 0.143(3) 0.144 Uiso 1 1 d D
H3W H 0.733(3) 0.377(4) 0.160(3) 0.144 Uiso 1 1 d D
N4 N 0.5 0.1295(3) 0.75 0.0566(11) Uani 1 2 d SDU
O4 O 0.4509(13) 0.1412(15) 0.8078(13) 0.304(16) Uani 0.5 1 d PDU
O5 O 0.4956(10) 0.0812(6) 0.6905(8) 0.174(6) Uani 0.5 1 d PDU
O6 O 0.5709(8) 0.1751(8) 0.7506(8) 0.127(5) Uani 0.5 1 d PDU

loop_
_atom_site_aniso_label
_atom_site_aniso_U_11
_atom_site_aniso_U_22
_atom_site_aniso_U_33
_atom_site_aniso_U_23
_atom_site_aniso_U_13
_atom_site_aniso_U_12
C1 0.041(2) 0.0389(18) 0.052(2) 0.0160(18) -0.0058(18) 0.0006(16)
C2 0.037(2) 0.036(2) 0.056(2) 0.0121(17) -0.0006(16) 0.0066(15)
C3 0.0320(19) 0.048(2) 0.054(2) 0.0058(19) 0.0010(17) 0.0154(16)
C4 0.043(2) 0.0332(19) 0.056(2) -0.0057(17) 0.0041(17) 0.0142(16)
C5 0.0336(18) 0.048(2) 0.0325(18) 0.0057(16) 0.0047(14) -0.0061(15)
C6 0.0331(19) 0.0406(15) 0.0296(14) 0.0020(13) -0.0032(14) 0.0016(14)
C7 0.0453(19) 0.059(2) 0.0278(15) -0.0013(14) 0.0000(18) 0.0034(19)
C8 0.056(2) 0.056(2) 0.037(2) -0.0145(18) -0.0132(17) 0.0046(19)
C9 0.045(2) 0.0384(19) 0.045(2) -0.0067(16) -0.0144(16) -0.0033(15)
C10 0.0301(16) 0.0326(16) 0.0364(17) -0.0011(14) -0.0066(14) -0.0008(13)
C11 0.0339(18) 0.0396(19) 0.0432(19) 0.0027(16) -0.0064(15) -0.0101(15)
C12 0.0278(18) 0.057(2) 0.062(2) 0.0107(19) -0.0123(17) -0.0017(16)
N1 0.0308(12) 0.0317(14) 0.0388(15) 0.0059(13) 0.0003(12) -0.0062(12)
N2 0.0287(14) 0.0375(15) 0.0443(14) 0.0072(14) -0.0040(12) 0.0056(12)
N3 0.0318(13) 0.0331(14) 0.0274(13) 0.0004(11) -0.0034(10) -0.0023(10)
O1 0.0384(11) 0.0402(11) 0.0335(10) 0.0040(14) 0.0032(12) -0.0117(9)
O2 0.088(2) 0.0665(18) 0.0574(17) 0.0001(15) -0.0002(16) -0.0477(17)
Bi1 0.02197(7) 0.02397(7) 0.02528(7) 0 -0.00090(9) 0
O3 0.075(2) 0.152(3) 0.0609(19) -0.003(2) 0.0159(16) 0.007(2)
N4 0.079(3) 0.058(3) 0.033(2) 0 0.011(4) 0
O4 0.233(19) 0.51(4) 0.173(17) -0.177(19) 0.143(15) -0.25(2)
O5 0.340(19) 0.066(5) 0.115(8) -0.037(5) -0.016(11) -0.052(8)
O6 0.117(7) 0.124(8) 0.140(10) -0.078(8) 0.052(7) -0.044(6)

loop_
_atom_type_symbol
_atom_type_description
_atom_type_scat_dispersion_real
_atom_type_scat_dispersion_imag
_atom_type_scat_source
C C 0.0033 0.0016 'International Tables Vol C Tables 4.2.6.8 and 6.1.1.4'
H H 0 0 'International Tables Vol C Tables 4.2.6.8 and 6.1.1.4'
N N 0.0061 0.0033 'International Tables Vol C Tables 4.2.6.8 and 6.1.1.4'
O O 0.0106 0.006 'International Tables Vol C Tables 4.2.6.8 and 6.1.1.4'
Bi Bi -4.1077 10.2566 'International Tables Vol C Tables 4.2.6.8 and 6.1.1.4'

loop_
_exptl_crystal_face_index_h
_exptl_crystal_face_index_k
_exptl_crystal_face_index_l
_exptl_crystal_face_perp_dist
1 -1 1 0.055
0 1 0 0.17
-8 -19 5 0.105
8 -2 5 0.075
-16 -13 1 0.095
1 7 18 0.095
2 0 3 0.08
3 -2 0 0.05
-1 -1 0 0.105
0 0 1 0.1
0 0 -1 0.09
2 2 -3 0.1
-1 1 0 0.07
-1 1 -1 0.045
1 8 -17 0.075

loop_
_geom_angle_atom_site_label_1
_geom_angle_atom_site_label_2
_geom_angle_atom_site_label_3
_geom_angle
_geom_angle_site_symmetry_1
_geom_angle_site_symmetry_3
N1 C1 C2 113.5(3) . .
N1 C1 H1A 108.9 . .
C2 C1 H1A 108.9 . .
N1 C1 H1B 108.9 . .
C2 C1 H1B 108.9 . .
H1A C1 H1B 107.7 . .
N2 C2 C1 111.9(3) . .
N2 C2 H2A 109.2 . .
C1 C2 H2A 109.2 . .
N2 C2 H2B 109.2 . .
C1 C2 H2B 109.2 . .
H2A C2 H2B 107.9 . .
N2 C3 C4 114.2(3) . .
N2 C3 H3A 108.7 . .
C4 C3 H3A 108.7 . .
N2 C3 H3B 108.7 . .
C4 C3 H3B 108.7 . .
H3A C3 H3B 107.6 . .
N1 C4 C3 112.9(3) 4_655 .
N1 C4 H4A 109 4_655 .
C3 C4 H4A 109 . .
N1 C4 H4B 109 4_655 .
C3 C4 H4B 109 . .
H4A C4 H4B 107.8 . .
N1 C5 C6 111.2(2) . .
N1 C5 H5A 109.4 . .
C6 C5 H5A 109.4 . .
N1 C5 H5B 109.4 . .
C6 C5 H5B 109.4 . .
H5A C5 H5B 108 . .
N3 C6 C7 121.1(3) . .
N3 C6 C5 115.3(3) . .
C7 C6 C5 123.6(3) . .
C8 C7 C6 118.6(3) . .
C8 C7 H7 120.7 . .
C6 C7 H7 120.7 . .
C7 C8 C9 119.8(3) . .
C7 C8 H8 120.1 . .
C9 C8 H8 120.1 . .
C10 C9 C8 118.8(3) . .
C10 C9 H9 120.6 . .
C8 C9 H9 120.6 . .
N3 C10 C9 121.6(3) . .
N3 C10 C11 115.4(3) . .
C9 C10 C11 123.0(3) . .
O2 C11 O1 124.8(3) . .
O2 C11 C10 118.5(3) . .
O1 C11 C10 116.6(3) . .
N2 C12 H12A 109.5 . .
N2 C12 H12B 109.5 . .
H12A C12 H12B 109.5 . .
N2 C12 H12C 109.5 . .
H12A C12 H12C 109.5 . .
H12B C12 H12C 109.5 . .
C5 N1 C4 110.9(3) . 4_655
C5 N1 C1 110.4(2) . .
C4 N1 C1 110.7(3) 4_655 .
C5 N1 Bi1 107.28(17) . .
C4 N1 Bi1 109.74(19) 4_655 .
C1 N1 Bi1 107.68(19) . .
C12 N2 C2 110.1(3) . .
C12 N2 C3 107.4(3) . .
C2 N2 C3 111.9(2) . .
C12 N2 Bi1 114.5(2) . .
C2 N2 Bi1 106.58(18) . .
C3 N2 Bi1 106.46(18) . .
C10 N3 C6 120.1(3) . .
C10 N3 Bi1 118.1(2) . .
C6 N3 Bi1 121.85(19) . .
C11 O1 Bi1 123.1(2) . .
O1 Bi1 O1 83.55(10) 4_655 .
O1 Bi1 N3 78.08(7) 4_655 .
O1 Bi1 N3 66.10(8) . .
O1 Bi1 N3 66.10(8) 4_655 4_655
O1 Bi1 N3 78.08(7) . 4_655
N3 Bi1 N3 131.57(11) . 4_655
O1 Bi1 N2 85.05(8) 4_655 4_655
O1 Bi1 N2 162.37(8) . 4_655
N3 Bi1 N2 124.28(8) . 4_655
N3 Bi1 N2 85.03(8) 4_655 4_655
O1 Bi1 N2 162.37(8) 4_655 .
O1 Bi1 N2 85.05(8) . .
N3 Bi1 N2 85.03(8) . .
N3 Bi1 N2 124.28(8) 4_655 .
N2 Bi1 N2 108.95(12) 4_655 .
O1 Bi1 N1 105.95(8) 4_655 .
O1 Bi1 N1 125.84(8) . .
N3 Bi1 N1 64.34(8) . .
N3 Bi1 N1 154.99(9) 4_655 .
N2 Bi1 N1 70.39(8) 4_655 .
N2 Bi1 N1 70.44(8) . .
O1 Bi1 N1 125.84(8) 4_655 4_655
O1 Bi1 N1 105.95(8) . 4_655
N3 Bi1 N1 154.99(9) . 4_655
N3 Bi1 N1 64.34(8) 4_655 4_655
N2 Bi1 N1 70.44(8) 4_655 4_655
N2 Bi1 N1 70.39(8) . 4_655
N1 Bi1 N1 109.55(11) . 4_655
H3V O3 H3W 92(3) . .
O4 N4 O4 160(3) 4_656 .
O4 N4 O5 67.7(16) 4_656 .
O4 N4 O5 127.8(11) . .
O4 N4 O5 127.8(11) 4_656 4_656
O4 N4 O5 67.7(15) . 4_656
O5 N4 O5 94.0(13) . 4_656
O4 N4 O6 50.7(16) 4_656 .
O4 N4 O6 115.9(9) . .
O5 N4 O6 116.3(7) . .
O5 N4 O6 109.9(11) 4_656 .
O4 N4 O6 115.9(9) 4_656 4_656
O4 N4 O6 50.7(15) . 4_656
O5 N4 O6 109.9(11) . 4_656
O5 N4 O6 116.3(7) 4_656 4_656
O6 N4 O6 110.0(14) . 4_656
O6 O4 N4 73.6(12) 4_656 .
O6 O4 O5 128.5(15) 4_656 4_656
N4 O4 O5 57.6(11) . 4_656
N4 O5 O4 54.7(8) . 4_656
N4 O5 O5 43.0(6) . 4_656
O4 O5 O5 86.0(12) 4_656 4_656
O4 O6 N4 55.6(9) 4_656 .

loop_
_geom_bond_atom_site_label_1
_geom_bond_atom_site_label_2
_geom_bond_distance
_geom_bond_site_symmetry_2
C1 N1 1.494(4) .
C1 C2 1.500(4) .
C1 H1A 0.97 .
C1 H1B 0.97 .
C2 N2 1.486(4) .
C2 H2A 0.97 .
C2 H2B 0.97 .
C3 N2 1.500(4) .
C3 C4 1.504(4) .
C3 H3A 0.97 .
C3 H3B 0.97 .
C4 N1 1.486(4) 4_655
C4 H4A 0.97 .
C4 H4B 0.97 .
C5 N1 1.474(4) .
C5 C6 1.516(4) .
C5 H5A 0.97 .
C5 H5B 0.97 .
C6 N3 1.337(4) .
C6 C7 1.374(4) .
C7 C8 1.372(5) .
C7 H7 0.93 .
C8 C9 1.380(4) .
C8 H8 0.93 .
C9 C10 1.357(4) .
C9 H9 0.93 .
C10 N3 1.335(3) .
C10 C11 1.510(4) .
C11 O2 1.211(4) .
C11 O1 1.286(4) .
C12 N2 1.477(4) .
C12 H12A 0.96 .
C12 H12B 0.96 .
C12 H12C 0.96 .
N1 C4 1.486(4) 4_655
N1 Bi1 2.643(3) .
N2 Bi1 2.627(3) .
N3 Bi1 2.497(3) .
O1 Bi1 2.3848(19) .
Bi1 O1 2.3848(19) 4_655
Bi1 N3 2.497(3) 4_655
Bi1 N2 2.627(3) 4_655
Bi1 N1 2.643(3) 4_655
O3 H3V 0.878(19) .
O3 H3W 0.868(19) .
N4 O4 1.042(10) 4_656
N4 O4 1.042(10) .
N4 O5 1.079(8) .
N4 O5 1.079(8) 4_656
N4 O6 1.211(8) .
N4 O6 1.211(8) 4_656
O4 O6 0.98(3) 4_656
O4 O5 1.18(3) 4_656
O5 O4 1.18(3) 4_656
O5 O5 1.58(2) 4_656
O6 O4 0.98(3) 4_656

loop_
_geom_hbond_atom_site_label_D
_geom_hbond_atom_site_label_H
_geom_hbond_atom_site_label_A
_geom_hbond_distance_DH
_geom_hbond_distance_HA
_geom_hbond_distance_DA
_geom_hbond_angle_DHA
_geom_hbond_site_symmetry_A
O3 H3W O1 0.868(19) 2.04(2) 2.866(4) 160(5) .
O3 H3V O4 0.878(19) 1.94(3) 2.792(12) 163(6) 3_556
O3 H3V O6 0.878(19) 2.16(2) 3.032(10) 170(5) 2_654
